data_7054617
loop_
_publ_author_name
'Monteiro, Jorge H. S. K.'
'de Bettencourt-Dias, Ana'
'Mazali, Italo O.'
'Sigoli, Fernando A.'

_publ_section_title
;
 The effect of 4-halogenobenzoate ligands on luminescent and structural
 properties of lanthanide complexes: experimental and theoretical
 approaches
;
_journal_issue 3
_journal_name_full 'New J. Chem.'
_journal_page_first 1883
_journal_paper_doi 10.1039/C4NJ01701C
_journal_volume 39
_journal_year 2015
_chemical_formula_sum 'C48 H42 Eu2 I6 N2 O16'
_chemical_formula_weight 1968.15
_chemical_name_systematic
;
 ?
;
_space_group_crystal_system monoclinic
_space_group_IT_number 14
_space_group_name_Hall '-P 2ybc'
_space_group_name_H-M_alt 'P 1 21/c 1'
_symmetry_space_group_name_Hall '-P 2ybc'
_symmetry_space_group_name_H-M 'P 1 21/c 1'
_atom_sites_solution_hydrogens mixed
_audit_creation_method SHELXL-2013
_audit_update_record
;
2014-12-09 deposited with the CCDC.
2014-12-16 downloaded from the CCDC.
;
_cell_angle_alpha 90
_cell_angle_beta 105.357(2)
_cell_angle_gamma 90
_cell_formula_units_Z 2
_cell_length_a 8.3983(8)
_cell_length_b 25.310(3)
_cell_length_c 14.1228(16)
_cell_measurement_reflns_used 8109
_cell_measurement_temperature 100(2)
_cell_measurement_theta_max 32.40
_cell_measurement_theta_min 2.20
_cell_volume 2894.8(5)
_computing_cell_refinement 'Bruker SMART (Bruker, 2001)'
_computing_data_collection 'Bruker SMART (Bruker, 2001)'
_computing_data_reduction 'Bruker SAINT (Bruker, 2001)'
_computing_molecular_graphics 'DIAMOND (Brandenburg, 1999)'
_computing_publication_material 'Bruker SHELXTL (Bruker, 2001)'
_computing_structure_refinement 'SHELXL-2013 (Sheldrick, 2013)'
_computing_structure_solution 'SHELXS-2013 (Sheldrick, 2013)'
_diffrn_ambient_temperature 100(2)
_diffrn_measured_fraction_theta_full 1.000
_diffrn_measured_fraction_theta_max 0.992
_diffrn_measurement_device_type 'Bruker APEX CCD'
_diffrn_measurement_method 'phi and omega scans'
_diffrn_radiation_type MoK\a
_diffrn_radiation_wavelength 0.71073
_diffrn_reflns_av_R_equivalents 0.0534
_diffrn_reflns_av_unetI/netI 0.0544
_diffrn_reflns_Laue_measured_fraction_full 1.000
_diffrn_reflns_Laue_measured_fraction_max 0.992
_diffrn_reflns_limit_h_max 12
_diffrn_reflns_limit_h_min -12
_diffrn_reflns_limit_k_max 38
_diffrn_reflns_limit_k_min -38
_diffrn_reflns_limit_l_max 21
_diffrn_reflns_limit_l_min -21
_diffrn_reflns_number 42747
_diffrn_reflns_point_group_measured_fraction_full 1.000
_diffrn_reflns_point_group_measured_fraction_max 0.992
_diffrn_reflns_theta_full 25.242
_diffrn_reflns_theta_max 33.153
_diffrn_reflns_theta_min 1.609
_exptl_absorpt_coefficient_mu 5.411
_exptl_absorpt_correction_T_max 0.7465
_exptl_absorpt_correction_T_min 0.6338
_exptl_absorpt_correction_type multi-scan
_exptl_absorpt_process_details 'SADABS SHELXL-97 (Sheldrick, 2001)'
_exptl_crystal_colour yellow
_exptl_crystal_density_diffrn 2.258
_exptl_crystal_description block
_exptl_crystal_F_000 1832
_exptl_crystal_size_max 0.090
_exptl_crystal_size_mid 0.040
_exptl_crystal_size_min 0.030
_refine_diff_density_max 1.229
_refine_diff_density_min -0.900
_refine_diff_density_rms 0.192
_refine_ls_extinction_method none
_refine_ls_goodness_of_fit_ref 1.010
_refine_ls_hydrogen_treatment mixed
_refine_ls_matrix_type full
_refine_ls_number_parameters 344
_refine_ls_number_reflns 10938
_refine_ls_number_restraints 0
_refine_ls_restrained_S_all 1.010
_refine_ls_R_factor_all 0.0560
_refine_ls_R_factor_gt 0.0331
_refine_ls_shift/su_max 0.003
_refine_ls_shift/su_mean 0.000
_refine_ls_structure_factor_coef Fsqd
_refine_ls_weighting_details 'w=1/[\s^2^(Fo^2^)+(0.0161P)^2^] where P=(Fo^2^+2Fc^2^)/3'
_refine_ls_weighting_scheme calc
_refine_ls_wR_factor_gt 0.0492
_refine_ls_wR_factor_ref 0.0539
_reflns_Friedel_coverage 0.000
_reflns_number_gt 8289
_reflns_number_total 10938
_reflns_threshold_expression 'I > 2\s(I)'
_cod_data_source_file c4nj01701c2.cif
_cod_data_source_block NJP21overc120114
_cod_depositor_comments 'Adding full bibliography for 7054617.cif.'
_cod_database_code 7054617
_shelx_space_group_comment
;
The symmetry employed for this shelxl refinement is uniquely defined
by the following loop, which should always be used as a source of
symmetry information in preference to the above space-group names.
They are only intended as comments.
;
_shelx_estimated_absorpt_t_min 0.642
_shelx_estimated_absorpt_t_max 0.855
_shelxl_version_number 2013-4

loop_
_space_group_symop_operation_xyz
'x, y, z'
'-x, y+1/2, -z+1/2'
'-x, -y, -z'
'x, -y-1/2, z-1/2'

loop_
_atom_site_label
_atom_site_type_symbol
_atom_site_fract_x
_atom_site_fract_y
_atom_site_fract_z
_atom_site_U_iso_or_equiv
_atom_site_adp_type
_atom_site_occupancy
_atom_site_site_symmetry_order
_atom_site_calc_flag
_atom_site_refinement_flags_posn
_atom_site_refinement_flags_adp
Eu1 Eu 0.87050(2) 0.50966(2) 0.61490(2) 0.00752(3) Uani 1 1 d . .
C1 C 1.1683(3) 0.52796(11) 0.7611(2) 0.0105(5) Uani 1 1 d . .
C2 C 1.3322(3) 0.53591(12) 0.8340(2) 0.0113(5) Uani 1 1 d . .
C3 C 1.3450(4) 0.56394(12) 0.9203(2) 0.0130(6) Uani 1 1 d . .
H3 H 1.2482 0.5771 0.9349 0.016 Uiso 1 1 calc R U
C4 C 1.4978(4) 0.57275(12) 0.9851(2) 0.0162(6) Uani 1 1 d . .
H4 H 1.5061 0.5916 1.0443 0.019 Uiso 1 1 calc R U
C5 C 1.6386(4) 0.55395(13) 0.9631(2) 0.0161(6) Uani 1 1 d . .
C6 C 1.6289(4) 0.52442(13) 0.8793(2) 0.0163(6) Uani 1 1 d . .
H6 H 1.7258 0.5104 0.8662 0.020 Uiso 1 1 calc R U
C7 C 1.4756(3) 0.51565(13) 0.8150(2) 0.0139(6) Uani 1 1 d . .
H7 H 1.4675 0.4956 0.7570 0.017 Uiso 1 1 calc R U
C8 C 0.7021(3) 0.42930(11) 0.6944(2) 0.0113(5) Uani 1 1 d . .
C9 C 0.6231(3) 0.38667(12) 0.7407(2) 0.0125(6) Uani 1 1 d . .
C10 C 0.7034(4) 0.36761(13) 0.8324(2) 0.0168(6) Uani 1 1 d . .
H16 H 0.8103 0.3806 0.8642 0.020 Uiso 1 1 calc R U
C11 C 0.6313(4) 0.32990(13) 0.8791(2) 0.0192(6) Uani 1 1 d . .
H17 H 0.6883 0.3166 0.9418 0.023 Uiso 1 1 calc R U
C12 C 0.4746(4) 0.31204(12) 0.8324(2) 0.0164(6) Uani 1 1 d . .
C13 C 0.3951(4) 0.32943(14) 0.7393(3) 0.0294(9) Uani 1 1 d . .
H20 H 0.2890 0.3160 0.7070 0.035 Uiso 1 1 calc R U
C14 C 0.4694(4) 0.36642(14) 0.6931(3) 0.0244(8) Uani 1 1 d . .
H24 H 0.4151 0.3780 0.6286 0.029 Uiso 1 1 calc R U
C15 C 0.9968(3) 0.59935(12) 0.5087(2) 0.0103(5) Uani 1 1 d . .
C16 C 1.0117(3) 0.65158(11) 0.4613(2) 0.0112(5) Uani 1 1 d . .
C17 C 1.0426(4) 0.65455(12) 0.3699(2) 0.0138(6) Uani 1 1 d . .
H13 H 1.0531 0.6230 0.3355 0.017 Uiso 1 1 calc R U
C18 C 1.0585(4) 0.70336(12) 0.3281(2) 0.0163(6) Uani 1 1 d . .
H21 H 1.0812 0.7053 0.2658 0.020 Uiso 1 1 calc R U
C19 C 1.0408(4) 0.74920(12) 0.3785(2) 0.0143(6) Uani 1 1 d . .
C20 C 1.0080(4) 0.74690(12) 0.4696(2) 0.0153(6) Uani 1 1 d . .
H23 H 0.9957 0.7785 0.5034 0.018 Uiso 1 1 calc R U
C21 C 0.9933(4) 0.69781(12) 0.5110(2) 0.0143(6) Uani 1 1 d . .
H14 H 0.9706 0.6958 0.5734 0.017 Uiso 1 1 calc R U
C22 C 0.6677(4) 0.59735(12) 0.7136(2) 0.0139(6) Uani 1 1 d . .
H15 H 0.7664 0.6013 0.7648 0.017 Uiso 1 1 calc R U
C23 C 0.3910(4) 0.62745(14) 0.6354(3) 0.0219(7) Uani 1 1 d . .
H19A H 0.4015 0.6016 0.5857 0.033 Uiso 1 1 calc R U
H19B H 0.3656 0.6622 0.6047 0.033 Uiso 1 1 calc R U
H19C H 0.3019 0.6166 0.6641 0.033 Uiso 1 1 calc R U
C24 C 0.5543(4) 0.66738(13) 0.7916(3) 0.0225(7) Uani 1 1 d . .
H22A H 0.4767 0.6567 0.8291 0.034 Uiso 1 1 calc R U
H22B H 0.5256 0.7028 0.7646 0.034 Uiso 1 1 calc R U
H22C H 0.6667 0.6677 0.8349 0.034 Uiso 1 1 calc R U
I1 I 1.86856(2) 0.56854(2) 1.06167(2) 0.02255(5) Uani 1 1 d . .
I2 I 0.35559(3) 0.26046(2) 0.90844(2) 0.02795(6) Uani 1 1 d . .
I3 I 1.06398(2) 0.82317(2) 0.31672(2) 0.01870(5) Uani 1 1 d . .
N1 N 0.5450(3) 0.63020(10) 0.7118(2) 0.0163(5) Uani 1 1 d . .
O1 O 1.1619(2) 0.49959(8) 0.68545(15) 0.0128(4) Uani 1 1 d . .
O2 O 1.0403(2) 0.54940(8) 0.77356(15) 0.0119(4) Uani 1 1 d . .
O3 O 0.8402(2) 0.44807(8) 0.74274(15) 0.0123(4) Uani 1 1 d . .
O4 O 0.6338(2) 0.44589(8) 0.60929(15) 0.0140(4) Uani 1 1 d . .
O5 O 1.0410(2) 0.55745(8) 0.47230(15) 0.0134(4) Uani 1 1 d . .
O6 O 0.9410(3) 0.59880(8) 0.58243(15) 0.0142(4) Uani 1 1 d . .
O7 O 0.6627(2) 0.56153(8) 0.65257(16) 0.0146(4) Uani 1 1 d . .
O8 O 0.6892(3) 0.52298(9) 0.45618(16) 0.0143(4) Uani 1 1 d . .
H8A H 0.596(5) 0.5331(14) 0.442(3) 0.019(10) Uiso 1 1 d . .
H8B H 0.724(5) 0.5196(16) 0.412(3) 0.032(12) Uiso 1 1 d . .

loop_
_atom_site_aniso_label
_atom_site_aniso_U_11
_atom_site_aniso_U_22
_atom_site_aniso_U_33
_atom_site_aniso_U_23
_atom_site_aniso_U_13
_atom_site_aniso_U_12
Eu1 0.00635(6) 0.00713(6) 0.00849(6) 0.00047(5) 0.00094(4) 0.00022(5)
C1 0.0127(13) 0.0081(14) 0.0104(13) 0.0008(10) 0.0027(11) -0.0010(10)
C2 0.0130(13) 0.0111(14) 0.0090(13) 0.0019(11) 0.0014(11) -0.0033(11)
C3 0.0163(14) 0.0092(14) 0.0126(14) 0.0001(11) 0.0019(11) 0.0010(11)
C4 0.0195(15) 0.0129(16) 0.0127(14) -0.0028(12) -0.0022(12) -0.0026(11)
C5 0.0119(14) 0.0179(16) 0.0146(14) 0.0050(12) -0.0031(11) -0.0057(11)
C6 0.0113(13) 0.0216(17) 0.0151(14) 0.0044(13) 0.0022(11) 0.0003(12)
C7 0.0124(13) 0.0202(17) 0.0084(13) -0.0012(12) 0.0014(10) -0.0005(11)
C8 0.0103(13) 0.0098(14) 0.0149(14) -0.0002(11) 0.0052(11) 0.0019(10)
C9 0.0101(13) 0.0107(14) 0.0171(15) -0.0017(11) 0.0046(11) -0.0021(10)
C10 0.0132(14) 0.0207(18) 0.0156(15) 0.0006(12) 0.0025(12) -0.0050(12)
C11 0.0211(15) 0.0195(17) 0.0168(15) 0.0042(13) 0.0046(12) -0.0033(13)
C12 0.0159(14) 0.0120(16) 0.0255(17) 0.0018(13) 0.0126(13) -0.0010(11)
C13 0.0157(16) 0.026(2) 0.042(2) 0.0111(17) -0.0013(15) -0.0107(14)
C14 0.0197(17) 0.0219(19) 0.0263(19) 0.0107(15) -0.0030(14) -0.0065(13)
C15 0.0073(12) 0.0081(14) 0.0137(14) 0.0003(10) -0.0007(10) -0.0010(9)
C16 0.0085(12) 0.0075(14) 0.0174(14) 0.0006(11) 0.0027(11) 0.0020(10)
C17 0.0161(14) 0.0110(15) 0.0147(14) -0.0006(11) 0.0047(11) 0.0056(11)
C18 0.0202(15) 0.0158(16) 0.0153(15) 0.0038(12) 0.0093(12) 0.0012(12)
C19 0.0136(13) 0.0101(15) 0.0196(16) 0.0047(12) 0.0049(12) -0.0016(11)
C20 0.0200(15) 0.0068(14) 0.0195(15) -0.0012(12) 0.0061(12) 0.0000(11)
C21 0.0203(15) 0.0071(14) 0.0178(15) 0.0011(11) 0.0092(12) 0.0009(11)
C22 0.0093(12) 0.0122(15) 0.0202(15) 0.0026(12) 0.0037(11) -0.0013(11)
C23 0.0128(15) 0.0228(19) 0.0285(19) 0.0007(14) 0.0027(13) 0.0047(12)
C24 0.0277(18) 0.0165(17) 0.0266(18) -0.0060(14) 0.0132(15) -0.0004(13)
I1 0.01498(10) 0.02548(12) 0.02047(11) 0.00390(9) -0.00707(8) -0.00815(8)
I2 0.03086(12) 0.01992(12) 0.03990(14) 0.00618(10) 0.02134(11) -0.00578(9)
I3 0.01860(10) 0.01226(10) 0.02597(11) 0.00856(8) 0.00721(8) -0.00080(7)
N1 0.0128(12) 0.0128(13) 0.0234(14) -0.0015(11) 0.0048(11) 0.0019(10)
O1 0.0103(9) 0.0163(12) 0.0110(10) -0.0045(8) 0.0016(8) 0.0017(8)
O2 0.0105(9) 0.0130(11) 0.0113(10) 0.0007(8) 0.0013(8) 0.0019(8)
O3 0.0084(9) 0.0154(11) 0.0130(10) 0.0009(8) 0.0026(8) -0.0035(8)
O4 0.0099(9) 0.0145(11) 0.0154(11) 0.0034(9) -0.0006(8) -0.0023(8)
O5 0.0118(10) 0.0076(10) 0.0175(11) -0.0015(8) -0.0018(8) 0.0024(8)
O6 0.0181(10) 0.0105(11) 0.0153(11) 0.0017(8) 0.0066(9) -0.0014(8)
O7 0.0133(10) 0.0129(11) 0.0193(11) 0.0004(9) 0.0073(9) 0.0019(8)
O8 0.0093(10) 0.0237(13) 0.0094(10) 0.0020(9) 0.0019(8) 0.0036(9)

loop_
_atom_type_symbol
_atom_type_description
_atom_type_scat_dispersion_real
_atom_type_scat_dispersion_imag
_atom_type_scat_source
C C 0.0033 0.0016 'International Tables Vol C Tables 4.2.6.8 and 6.1.1.4'
H H 0.0000 0.0000 'International Tables Vol C Tables 4.2.6.8 and 6.1.1.4'
N N 0.0061 0.0033 'International Tables Vol C Tables 4.2.6.8 and 6.1.1.4'
O O 0.0106 0.0060 'International Tables Vol C Tables 4.2.6.8 and 6.1.1.4'
I I -0.4742 1.8119 'International Tables Vol C Tables 4.2.6.8 and 6.1.1.4'
Eu Eu -0.1578 3.6682 'International Tables Vol C Tables 4.2.6.8 and 6.1.1.4'

loop_
_geom_angle_atom_site_label_1
_geom_angle_atom_site_label_2
_geom_angle_atom_site_label_3
_geom_angle
_geom_angle_site_symmetry_1
_geom_angle_site_symmetry_3
O5 Eu1 O7 152.17(7) 3_766 .
O5 Eu1 O8 79.60(8) 3_766 .
O7 Eu1 O8 78.81(8) . .
O5 Eu1 O1 73.09(7) 3_766 .
O7 Eu1 O1 134.51(7) . .
O8 Eu1 O1 137.31(7) . .
O5 Eu1 O6 116.95(7) 3_766 .
O7 Eu1 O6 75.81(7) . .
O8 Eu1 O6 79.39(8) . .
O1 Eu1 O6 84.45(7) . .
O5 Eu1 O3 92.03(7) 3_766 .
O7 Eu1 O3 87.74(7) . .
O8 Eu1 O3 128.31(7) . .
O1 Eu1 O3 85.40(7) . .
O6 Eu1 O3 144.67(7) . .
O5 Eu1 O2 125.08(7) 3_766 .
O7 Eu1 O2 81.70(7) . .
O8 Eu1 O2 148.30(7) . .
O1 Eu1 O2 53.08(6) . .
O6 Eu1 O2 71.70(7) . .
O3 Eu1 O2 75.15(7) . .
O5 Eu1 O4 82.94(7) 3_766 .
O7 Eu1 O4 75.00(7) . .
O8 Eu1 O4 76.15(7) . .
O1 Eu1 O4 130.38(7) . .
O6 Eu1 O4 144.87(7) . .
O3 Eu1 O4 52.17(7) . .
O2 Eu1 O4 122.22(7) . .
O5 Eu1 C1 99.26(8) 3_766 .
O7 Eu1 C1 107.99(8) . .
O8 Eu1 C1 152.53(8) . .
O1 Eu1 C1 26.69(7) . .
O6 Eu1 C1 76.77(8) . .
O3 Eu1 C1 79.06(7) . .
O2 Eu1 C1 26.39(7) . .
O4 Eu1 C1 131.21(7) . .
O5 Eu1 C8 87.10(8) 3_766 .
O7 Eu1 C8 80.52(8) . .
O8 Eu1 C8 102.14(8) . .
O1 Eu1 C8 108.45(7) . .
O6 Eu1 C8 155.53(7) . .
O3 Eu1 C8 26.17(7) . .
O2 Eu1 C8 98.99(7) . .
O4 Eu1 C8 26.00(7) . .
C1 Eu1 C8 105.22(8) . .
O5 Eu1 O5 70.45(7) 3_766 .
O7 Eu1 O5 116.02(6) . .
O8 Eu1 O5 67.18(7) . .
O1 Eu1 O5 72.99(6) . .
O6 Eu1 O5 46.58(6) . .
O3 Eu1 O5 155.21(6) . .
O2 Eu1 O5 100.16(6) . .
O4 Eu1 O5 137.60(6) . .
C1 Eu1 O5 86.42(7) . .
C8 Eu1 O5 156.29(7) . .
O5 Eu1 C15 94.65(8) 3_766 .
O7 Eu1 C15 94.07(7) . .
O8 Eu1 C15 69.59(8) . .
O1 Eu1 C15 80.47(7) . .
O6 Eu1 C15 22.64(7) . .
O3 Eu1 C15 161.87(7) . .
O2 Eu1 C15 87.24(7) . .
O4 Eu1 C15 145.49(7) . .
C1 Eu1 C15 83.24(8) . .
C8 Eu1 C15 171.00(8) . .
O5 Eu1 C15 24.22(6) . .
O5 Eu1 H8B 68.9(8) 3_766 .
O7 Eu1 H8B 91.8(8) . .
O8 Eu1 H8B 13.9(8) . .
O1 Eu1 H8B 123.6(8) . .
O6 Eu1 H8B 77.6(8) . .
O3 Eu1 H8B 134.9(8) . .
O2 Eu1 H8B 149.3(8) . .
O4 Eu1 H8B 84.2(8) . .
C1 Eu1 H8B 142.3(8) . .
C8 Eu1 H8B 109.6(8) . .
O5 Eu1 H8B 55.9(8) . .
C15 Eu1 H8B 63.2(8) . .
O2 C1 O1 120.8(3) . .
O2 C1 C2 120.7(3) . .
O1 C1 C2 118.6(2) . .
O2 C1 Eu1 63.20(15) . .
O1 C1 Eu1 57.56(14) . .
C2 C1 Eu1 176.1(2) . .
C3 C2 C7 119.0(3) . .
C3 C2 C1 121.0(3) . .
C7 C2 C1 120.0(3) . .
C4 C3 C2 120.3(3) . .
C4 C3 H3 119.8 . .
C2 C3 H3 119.8 . .
C3 C4 C5 119.7(3) . .
C3 C4 H4 120.2 . .
C5 C4 H4 120.2 . .
C6 C5 C4 121.1(3) . .
C6 C5 I1 120.0(2) . .
C4 C5 I1 118.9(2) . .
C7 C6 C5 118.8(3) . .
C7 C6 H6 120.6 . .
C5 C6 H6 120.6 . .
C6 C7 C2 120.9(3) . .
C6 C7 H7 119.5 . .
C2 C7 H7 119.5 . .
O4 C8 O3 120.5(3) . .
O4 C8 C9 120.9(3) . .
O3 C8 C9 118.6(3) . .
O4 C8 Eu1 62.42(15) . .
O3 C8 Eu1 58.09(14) . .
C9 C8 Eu1 176.6(2) . .
C10 C9 C14 119.1(3) . .
C10 C9 C8 119.8(3) . .
C14 C9 C8 121.1(3) . .
C9 C10 C11 121.4(3) . .
C9 C10 H16 119.3 . .
C11 C10 H16 119.3 . .
C12 C11 C10 118.6(3) . .
C12 C11 H17 120.7 . .
C10 C11 H17 120.7 . .
C13 C12 C11 120.7(3) . .
C13 C12 I2 120.6(2) . .
C11 C12 I2 118.7(2) . .
C12 C13 C14 120.1(3) . .
C12 C13 H20 120.0 . .
C14 C13 H20 120.0 . .
C13 C14 C9 120.1(3) . .
C13 C14 H24 120.0 . .
C9 C14 H24 120.0 . .
O6 C15 O5 122.6(3) . .
O6 C15 C16 118.4(3) . .
O5 C15 C16 119.0(3) . .
O6 C15 Eu1 47.81(14) . .
O5 C15 Eu1 75.91(16) . .
C16 C15 Eu1 162.10(18) . .
C17 C16 C21 119.8(3) . .
C17 C16 C15 121.4(3) . .
C21 C16 C15 118.7(3) . .
C16 C17 C18 120.5(3) . .
C16 C17 H13 119.8 . .
C18 C17 H13 119.8 . .
C19 C18 C17 119.3(3) . .
C19 C18 H21 120.3 . .
C17 C18 H21 120.3 . .
C20 C19 C18 120.9(3) . .
C20 C19 I3 119.1(2) . .
C18 C19 I3 119.9(2) . .
C19 C20 C21 119.3(3) . .
C19 C20 H23 120.4 . .
C21 C20 H23 120.4 . .
C20 C21 C16 120.2(3) . .
C20 C21 H14 119.9 . .
C16 C21 H14 119.9 . .
O7 C22 N1 124.3(3) . .
O7 C22 H15 117.9 . .
N1 C22 H15 117.8 . .
N1 C23 H19A 109.5 . .
N1 C23 H19B 109.5 . .
H19A C23 H19B 109.5 . .
N1 C23 H19C 109.5 . .
H19A C23 H19C 109.5 . .
H19B C23 H19C 109.5 . .
N1 C24 H22A 109.5 . .
N1 C24 H22B 109.5 . .
H22A C24 H22B 109.5 . .
N1 C24 H22C 109.5 . .
H22A C24 H22C 109.5 . .
H22B C24 H22C 109.5 . .
C22 N1 C23 121.4(3) . .
C22 N1 C24 120.8(3) . .
C23 N1 C24 117.5(3) . .
C1 O1 Eu1 95.75(16) . .
C1 O2 Eu1 90.41(17) . .
C8 O3 Eu1 95.73(17) . .
C8 O4 Eu1 91.59(17) . .
C15 O5 Eu1 170.3(2) . 3_766
C15 O5 Eu1 79.87(16) . .
Eu1 O5 Eu1 109.54(7) 3_766 .
C15 O6 Eu1 109.55(18) . .
C22 O7 Eu1 132.21(19) . .
Eu1 O8 H8A 128(3) . .
Eu1 O8 H8B 118(3) . .
H8A O8 H8B 114(4) . .

loop_
_geom_bond_atom_site_label_1
_geom_bond_atom_site_label_2
_geom_bond_distance
_geom_bond_site_symmetry_2
Eu1 O5 2.332(2) 3_766
Eu1 O7 2.355(2) .
Eu1 O8 2.377(2) .
Eu1 O1 2.399(2) .
Eu1 O6 2.407(2) .
Eu1 O3 2.449(2) .
Eu1 O2 2.525(2) .
Eu1 O4 2.545(2) .
Eu1 C1 2.828(3) .
Eu1 C8 2.870(3) .
Eu1 O5 3.016(2) .
Eu1 C15 3.061(3) .
Eu1 H8B 2.82(4) .
C1 O2 1.257(3) .
C1 O1 1.277(3) .
C1 C2 1.498(4) .
C2 C3 1.390(4) .
C2 C7 1.399(4) .
C3 C4 1.382(4) .
C3 H3 0.9500 .
C4 C5 1.384(4) .
C4 H4 0.9500 .
C5 C6 1.384(4) .
C5 I1 2.093(3) .
C6 C7 1.383(4) .
C6 H6 0.9500 .
C7 H7 0.9500 .
C8 O4 1.259(3) .
C8 O3 1.272(3) .
C8 C9 1.503(4) .
C9 C10 1.380(4) .
C9 C14 1.386(4) .
C10 C11 1.387(4) .
C10 H16 0.9500 .
C11 C12 1.382(4) .
C11 H17 0.9500 .
C12 C13 1.379(5) .
C12 I2 2.104(3) .
C13 C14 1.381(5) .
C13 H20 0.9500 .
C14 H24 0.9500 .
C15 O6 1.250(3) .
C15 O5 1.276(3) .
C15 C16 1.502(4) .
C16 C17 1.384(4) .
C16 C21 1.394(4) .
C17 C18 1.391(4) .
C17 H13 0.9500 .
C18 C19 1.389(4) .
C18 H21 0.9500 .
C19 C20 1.387(4) .
C19 I3 2.096(3) .
C20 C21 1.393(4) .
C20 H23 0.9500 .
C21 H14 0.9500 .
C22 O7 1.244(4) .
C22 N1 1.319(4) .
C22 H15 0.9500 .
C23 N1 1.450(4) .
C23 H19A 0.9800 .
C23 H19B 0.9800 .
C23 H19C 0.9800 .
C24 N1 1.454(4) .
C24 H22A 0.9800 .
C24 H22B 0.9800 .
C24 H22C 0.9800 .
O5 Eu1 2.332(2) 3_766
O8 H8A 0.80(4) .
O8 H8B 0.77(4) .
